data_4022755
loop_
_publ_author_name
'Vikram Gaddam'
'Rajagopal Nagarajan'

_publ_contact_author_address
; 
School of Chemistry
University of Hyderabad
Hyderabad
500046
India
;
_publ_contact_author_email rnsc@uohyd.ernet.in
_publ_contact_author_fax +91-40-23012460
_publ_contact_author_name Dr.R.Nagarajan
_publ_contact_author_phone +91-40-23134831
_publ_section_title
;
 A New Entry to Polycyclic Indole Derivatives via Intramolecular
 Imino Diels-Alder Reaction: Observation of Unexpected Reaction
;
_journal_name_full 'Journal of Organic Chemistry'
_journal_page_first 3573
_journal_page_last 3576
_journal_paper_doi 10.1021/jo062321k
_journal_volume 72
_journal_year 2007
_chemical_formula_moiety 'C28 H21 Cl N2 O2'
_chemical_formula_sum 'C28 H21 Cl N2 O2'
_chemical_formula_weight 452.92
_chemical_melting_point 238(1)
_chemical_name_systematic
; 
 14-chloro-7,7-dimethyl-6,7,7a,8,14b,17-hexahydro-5H-benzo[5,6]
 pyrrolizino[2,1-c]naphtho[2,3-h]quinoline-5,17-dione 
;
_space_group_IT_number 2
_symmetry_cell_setting triclinic
_symmetry_space_group_name_Hall '-P 1'
_symmetry_space_group_name_H-M 'P -1'
_atom_sites_solution_hydrogens geom
_atom_sites_solution_primary direct
_atom_sites_solution_secondary difmap
_audit_creation_method SHELXL-97
_cell_angle_alpha 62.6740(10)
_cell_angle_beta 88.6850(10)
_cell_angle_gamma 81.2650(10)
_cell_formula_units_Z 2
_cell_length_a 9.2070(6)
_cell_length_b 11.4137(8)
_cell_length_c 11.9039(8)
_cell_measurement_reflns_used 5299
_cell_measurement_temperature 298(2)
_cell_measurement_theta_max 0.00
_cell_measurement_theta_min 0.00
_cell_volume 1096.89(13)
_computing_cell_refinement 'Bruker SMART'
_computing_data_collection 'Bruker SMART'
_computing_data_reduction 'Bruker SAINT'
_computing_molecular_graphics 'Bruker SHELXTL'
_computing_publication_material 'Bruker SHELXTL'
_computing_structure_refinement 'SHELXL-97 (Sheldrick, 1997)'
_computing_structure_solution 'SHELXS-97 (Sheldrick, 1990)'
_diffrn_ambient_temperature 298(2)
_diffrn_measured_fraction_theta_full 0.991
_diffrn_measured_fraction_theta_max 0.991
_diffrn_measurement_device_type 'CCD area detector'
_diffrn_measurement_method 'phi and omega scans'
_diffrn_radiation_monochromator graphite
_diffrn_radiation_source 'fine-focus sealed tube'
_diffrn_radiation_type MoK\a
_diffrn_radiation_wavelength 0.71073
_diffrn_reflns_av_R_equivalents 0.0233
_diffrn_reflns_av_sigmaI/netI 0.0275
_diffrn_reflns_limit_h_max 11
_diffrn_reflns_limit_h_min -11
_diffrn_reflns_limit_k_max 14
_diffrn_reflns_limit_k_min -14
_diffrn_reflns_limit_l_max 14
_diffrn_reflns_limit_l_min -14
_diffrn_reflns_number 11409
_diffrn_reflns_theta_full 26.01
_diffrn_reflns_theta_max 26.01
_diffrn_reflns_theta_min 1.93
_exptl_absorpt_coefficient_mu 0.204
_exptl_absorpt_correction_T_max 0.9681
_exptl_absorpt_correction_T_min 0.9266
_exptl_absorpt_correction_type multi-scan
_exptl_absorpt_process_details Sadabs
_exptl_crystal_colour Red
_exptl_crystal_density_diffrn 1.371
_exptl_crystal_density_method 'not measured'
_exptl_crystal_description Block
_exptl_crystal_F_000 472
_exptl_crystal_size_max 0.38
_exptl_crystal_size_mid 0.20
_exptl_crystal_size_min 0.16
_refine_diff_density_max 0.191
_refine_diff_density_min -0.232
_refine_diff_density_rms 0.047
_refine_ls_extinction_method none
_refine_ls_goodness_of_fit_ref 1.026
_refine_ls_hydrogen_treatment mixed
_refine_ls_matrix_type full
_refine_ls_number_parameters 304
_refine_ls_number_reflns 4273
_refine_ls_number_restraints 0
_refine_ls_restrained_S_all 1.026
_refine_ls_R_factor_all 0.0580
_refine_ls_R_factor_gt 0.0448
_refine_ls_shift/su_max 0.001
_refine_ls_shift/su_mean 0.000
_refine_ls_structure_factor_coef Fsqd
_refine_ls_weighting_details 'calc w=1/[\s^2^(Fo^2^)+(0.0650P)^2^+0.1528P] where P=(Fo^2^+2Fc^2^)/3'
_refine_ls_weighting_scheme calc
_refine_ls_wR_factor_gt 0.1121
_refine_ls_wR_factor_ref 0.1203
_reflns_number_gt 3358
_reflns_number_total 4273
_reflns_threshold_expression >2sigma(I)
_cod_data_source_file jo062321krom20061110_042140.cif
_cod_data_source_block rn9_m
_cod_depositor_comments
;
The following automatic conversions were performed:
'_symmetry_cell_setting' value 'Triclinic' changed to 'triclinic'
according to '/home/saulius/struct/CIF-dictionaries/cif_core.dic'
dictionary named 'cif_core.dic' version 2.4.1 from
2010-06-29.

'_exptl_absorpt_correction_type' value 'Multi-scan' changed
to 'multi-scan' according to
'/home/saulius/struct/CIF-dictionaries/cif_core.dic' dictionary named
'cif_core.dic' version 2.4.1 from 2010-06-29.

Automatic conversion script
Id: cif_fix_enum 1527 2010-12-29 10:47:43Z saulius 
;
_cod_database_code 4022755

loop_
_symmetry_equiv_pos_as_xyz
'x, y, z'
'-x, -y, -z'

loop_
_atom_site_label
_atom_site_type_symbol
_atom_site_fract_x
_atom_site_fract_y
_atom_site_fract_z
_atom_site_U_iso_or_equiv
_atom_site_adp_type
_atom_site_occupancy
_atom_site_symmetry_multiplicity
_atom_site_calc_flag
_atom_site_refinement_flags
Cl1 Cl 1.11879(5) 0.58143(5) 1.29097(5) 0.05688(18) Uani 1 1 d .
O1 O 0.52057(15) 0.79689(12) 0.67791(13) 0.0542(4) Uani 1 1 d .
O2 O 0.66453(17) 0.28189(12) 1.02081(14) 0.0646(4) Uani 1 1 d .
N1 N 0.70606(18) 0.86840(14) 0.79013(15) 0.0456(4) Uani 1 1 d .
H1 H 0.642(2) 0.8882(19) 0.7280(19) 0.053(6) Uiso 1 1 d .
N2 N 0.81560(16) 0.88879(14) 1.10551(14) 0.0427(4) Uani 1 1 d .
C1 C 0.73852(18) 0.73627(16) 0.87412(16) 0.0374(4) Uani 1 1 d .
C2 C 0.84466(18) 0.69313(16) 0.97476(15) 0.0378(4) Uani 1 1 d .
C3 C 0.8674(2) 0.56090(17) 1.06445(17) 0.0436(4) Uani 1 1 d .
H3 H 0.9335 0.5336 1.1330 0.052 Uiso 1 1 calc R
C4 C 0.79487(19) 0.46697(17) 1.05582(17) 0.0435(4) Uani 1 1 d .
H4 H 0.8118 0.3786 1.1185 0.052 Uiso 1 1 calc R
C5 C 0.69807(18) 0.50464(16) 0.95454(16) 0.0377(4) Uani 1 1 d .
C6 C 0.63345(19) 0.39900(17) 0.94194(18) 0.0436(4) Uani 1 1 d .
C7 C 0.53653(19) 0.43923(17) 0.82915(17) 0.0430(4) Uani 1 1 d .
C8 C 0.4810(2) 0.3432(2) 0.8086(2) 0.0570(5) Uani 1 1 d .
H8 H 0.5013 0.2538 0.8685 0.068 Uiso 1 1 calc R
C9 C 0.3968(3) 0.3797(2) 0.7009(3) 0.0726(7) Uani 1 1 d .
H9 H 0.3629 0.3149 0.6865 0.087 Uiso 1 1 calc R
C10 C 0.3625(3) 0.5121(3) 0.6143(3) 0.0806(8) Uani 1 1 d .
H10 H 0.3038 0.5368 0.5419 0.097 Uiso 1 1 calc R
C11 C 0.4146(3) 0.6081(2) 0.6340(2) 0.0676(6) Uani 1 1 d .
H11 H 0.3902 0.6976 0.5752 0.081 Uiso 1 1 calc R
C12 C 0.50295(19) 0.57297(17) 0.74068(18) 0.0439(4) Uani 1 1 d .
C13 C 0.56107(19) 0.67937(17) 0.75641(16) 0.0411(4) Uani 1 1 d .
C14 C 0.66568(18) 0.64031(16) 0.86234(15) 0.0366(4) Uani 1 1 d .
C15 C 0.8084(2) 0.96209(17) 0.76924(17) 0.0469(4) Uani 1 1 d .
C16 C 0.9374(3) 0.9366(2) 0.6953(2) 0.0637(6) Uani 1 1 d .
H16A H 0.9839 0.8451 0.7401 0.095 Uiso 1 1 calc R
H16B H 1.0075 0.9942 0.6864 0.095 Uiso 1 1 calc R
H16C H 0.9015 0.9546 0.6129 0.095 Uiso 1 1 calc R
C17 C 0.7236(3) 1.10234(18) 0.6931(2) 0.0651(6) Uani 1 1 d .
H17A H 0.6897 1.1132 0.6128 0.098 Uiso 1 1 calc R
H17B H 0.7868 1.1666 0.6799 0.098 Uiso 1 1 calc R
H17C H 0.6407 1.1157 0.7387 0.098 Uiso 1 1 calc R
C18 C 0.8649(2) 0.93949(17) 0.89774(17) 0.0437(4) Uani 1 1 d .
H18 H 0.9427 0.9939 0.8836 0.052 Uiso 1 1 calc R
C19 C 0.7500(2) 0.97515(17) 0.97832(17) 0.0473(4) Uani 1 1 d .
H19A H 0.7399 1.0687 0.9579 0.057 Uiso 1 1 calc R
H19B H 0.6545 0.9543 0.9677 0.057 Uiso 1 1 calc R
C20 C 0.93211(19) 0.79146(17) 0.98503(16) 0.0410(4) Uani 1 1 d .
H20 H 1.0351 0.7738 0.9666 0.049 Uiso 1 1 calc R
C21 C 0.92274(18) 0.78764(16) 1.11232(16) 0.0403(4) Uani 1 1 d .
C22 C 0.97866(19) 0.71605(16) 1.23364(17) 0.0410(4) Uani 1 1 d .
C23 C 0.90011(19) 0.77074(16) 1.30783(16) 0.0404(4) Uani 1 1 d .
C24 C 0.9021(2) 0.73458(19) 1.43680(18) 0.0495(5) Uani 1 1 d .
H24 H 0.9692 0.6631 1.4937 0.059 Uiso 1 1 calc R
C25 C 0.8024(2) 0.8073(2) 1.47740(19) 0.0575(5) Uani 1 1 d .
H25 H 0.8007 0.7828 1.5634 0.069 Uiso 1 1 calc R
C26 C 0.7037(2) 0.9166(2) 1.3935(2) 0.0584(5) Uani 1 1 d .
H26 H 0.6385 0.9639 1.4246 0.070 Uiso 1 1 calc R
C27 C 0.7004(2) 0.95628(19) 1.26579(19) 0.0505(5) Uani 1 1 d .
H27 H 0.6358 1.0306 1.2096 0.061 Uiso 1 1 calc R
C28 C 0.79748(19) 0.88089(17) 1.22390(17) 0.0412(4) Uani 1 1 d .

loop_
_atom_site_aniso_label
_atom_site_aniso_U_11
_atom_site_aniso_U_22
_atom_site_aniso_U_33
_atom_site_aniso_U_23
_atom_site_aniso_U_13
_atom_site_aniso_U_12
Cl1 0.0546(3) 0.0554(3) 0.0532(3) -0.0238(2) -0.0092(2) 0.0103(2)
O1 0.0653(9) 0.0366(7) 0.0512(8) -0.0123(6) -0.0156(6) -0.0053(6)
O2 0.0799(10) 0.0336(7) 0.0680(10) -0.0118(7) -0.0082(8) -0.0113(7)
N1 0.0550(10) 0.0329(8) 0.0434(9) -0.0114(7) -0.0091(7) -0.0096(7)
N2 0.0478(8) 0.0376(8) 0.0424(8) -0.0198(7) -0.0026(7) -0.0008(6)
C1 0.0404(9) 0.0345(9) 0.0367(9) -0.0165(7) 0.0045(7) -0.0044(7)
C2 0.0411(9) 0.0366(9) 0.0382(9) -0.0204(8) 0.0025(7) -0.0026(7)
C3 0.0474(10) 0.0417(10) 0.0401(10) -0.0203(8) -0.0052(8) 0.0034(8)
C4 0.0515(10) 0.0321(9) 0.0404(10) -0.0134(8) 0.0028(8) 0.0002(8)
C5 0.0391(9) 0.0336(9) 0.0391(9) -0.0168(8) 0.0072(7) -0.0028(7)
C6 0.0436(10) 0.0345(9) 0.0505(11) -0.0176(8) 0.0106(8) -0.0080(8)
C7 0.0374(9) 0.0403(10) 0.0533(11) -0.0226(9) 0.0087(8) -0.0094(8)
C8 0.0505(11) 0.0448(11) 0.0784(15) -0.0286(11) 0.0039(10) -0.0147(9)
C9 0.0676(14) 0.0644(14) 0.0982(19) -0.0433(14) -0.0090(13) -0.0241(12)
C10 0.0870(17) 0.0754(17) 0.0849(18) -0.0374(14) -0.0270(14) -0.0229(14)
C11 0.0812(16) 0.0522(12) 0.0640(14) -0.0194(11) -0.0192(12) -0.0166(11)
C12 0.0421(10) 0.0425(10) 0.0490(11) -0.0217(9) 0.0029(8) -0.0103(8)
C13 0.0436(10) 0.0385(9) 0.0399(10) -0.0169(8) 0.0040(8) -0.0070(8)
C14 0.0380(9) 0.0340(9) 0.0373(9) -0.0165(7) 0.0050(7) -0.0042(7)
C15 0.0606(12) 0.0369(9) 0.0425(10) -0.0148(8) -0.0009(9) -0.0166(8)
C16 0.0796(15) 0.0707(14) 0.0504(12) -0.0304(11) 0.0142(11) -0.0327(12)
C17 0.0935(17) 0.0385(10) 0.0534(13) -0.0095(9) -0.0152(11) -0.0179(11)
C18 0.0508(10) 0.0375(9) 0.0428(10) -0.0168(8) 0.0003(8) -0.0122(8)
C19 0.0550(11) 0.0371(9) 0.0482(11) -0.0199(8) -0.0054(9) -0.0002(8)
C20 0.0404(9) 0.0432(9) 0.0413(10) -0.0216(8) -0.0002(7) -0.0043(8)
C21 0.0403(9) 0.0386(9) 0.0449(10) -0.0223(8) 0.0000(7) -0.0040(7)
C22 0.0423(9) 0.0373(9) 0.0432(10) -0.0187(8) -0.0023(8) -0.0048(7)
C23 0.0444(10) 0.0390(9) 0.0413(10) -0.0197(8) 0.0034(8) -0.0129(8)
C24 0.0581(12) 0.0463(10) 0.0441(11) -0.0194(9) 0.0031(9) -0.0134(9)
C25 0.0726(14) 0.0621(13) 0.0444(11) -0.0282(10) 0.0142(10) -0.0189(11)
C26 0.0651(13) 0.0587(13) 0.0611(13) -0.0367(11) 0.0161(10) -0.0093(10)
C27 0.0549(11) 0.0431(10) 0.0562(12) -0.0262(9) 0.0061(9) -0.0051(9)
C28 0.0456(10) 0.0392(9) 0.0438(10) -0.0225(8) 0.0038(8) -0.0101(8)

loop_
_atom_type_symbol
_atom_type_description
_atom_type_scat_dispersion_real
_atom_type_scat_dispersion_imag
_atom_type_scat_source
C C 0.0033 0.0000 'International Tables Vol C Tables 4.2.6.8 and 6.1.1.4'
H H 0.0000 0.0000 'International Tables Vol C Tables 4.2.6.8 and 6.1.1.4'
N N 0.0061 0.0000 'International Tables Vol C Tables 4.2.6.8 and 6.1.1.4'
O O 0.0106 0.0000 'International Tables Vol C Tables 4.2.6.8 and 6.1.1.4'
Cl Cl 0.1484 0.0000 'International Tables Vol C Tables 4.2.6.8 and 6.1.1.4'

loop_
_geom_angle_atom_site_label_1
_geom_angle_atom_site_label_2
_geom_angle_atom_site_label_3
_geom_angle
C1 N1 C15 122.23(15)
C1 N1 H1 115.5(13)
C15 N1 H1 117.5(13)
C21 N2 C28 110.07(14)
C21 N2 C19 113.58(14)
C28 N2 C19 136.35(15)
N1 C1 C2 119.95(15)
N1 C1 C14 120.71(15)
C2 C1 C14 119.34(15)
C3 C2 C1 119.06(16)
C3 C2 C20 120.23(15)
C1 C2 C20 120.71(15)
C2 C3 C4 122.11(16)
C2 C3 H3 118.9
C4 C3 H3 118.9
C5 C4 C3 119.96(16)
C5 C4 H4 120.0
C3 C4 H4 120.0
C4 C5 C14 120.32(16)
C4 C5 C6 118.41(15)
C14 C5 C6 121.22(15)
O2 C6 C7 121.25(16)
O2 C6 C5 120.63(17)
C7 C6 C5 118.07(15)
C12 C7 C8 119.44(18)
C12 C7 C6 120.20(16)
C8 C7 C6 120.33(17)
C9 C8 C7 120.4(2)
C9 C8 H8 119.8
C7 C8 H8 119.8
C8 C9 C10 120.1(2)
C8 C9 H9 120.0
C10 C9 H9 120.0
C9 C10 C11 120.2(2)
C9 C10 H10 119.9
C11 C10 H10 119.9
C10 C11 C12 120.6(2)
C10 C11 H11 119.7
C12 C11 H11 119.7
C11 C12 C7 119.23(17)
C11 C12 C13 118.95(17)
C7 C12 C13 121.81(16)
O1 C13 C14 122.90(16)
O1 C13 C12 118.52(16)
C14 C13 C12 118.57(15)
C5 C14 C1 119.00(15)
C5 C14 C13 119.82(15)
C1 C14 C13 121.17(15)
N1 C15 C18 108.10(14)
N1 C15 C17 107.25(16)
C18 C15 C17 111.69(16)
N1 C15 C16 109.60(15)
C18 C15 C16 109.89(16)
C17 C15 C16 110.24(17)
C15 C16 H16A 109.5
C15 C16 H16B 109.5
H16A C16 H16B 109.5
C15 C16 H16C 109.5
H16A C16 H16C 109.5
H16B C16 H16C 109.5
C15 C17 H17A 109.5
C15 C17 H17B 109.5
H17A C17 H17B 109.5
C15 C17 H17C 109.5
H17A C17 H17C 109.5
H17B C17 H17C 109.5
C15 C18 C19 116.08(16)
C15 C18 C20 112.75(14)
C19 C18 C20 104.41(13)
C15 C18 H18 107.7
C19 C18 H18 107.7
C20 C18 H18 107.7
N2 C19 C18 101.09(13)
N2 C19 H19A 111.6
C18 C19 H19A 111.6
N2 C19 H19B 111.6
C18 C19 H19B 111.6
H19A C19 H19B 109.4
C21 C20 C2 111.93(14)
C21 C20 C18 100.81(13)
C2 C20 C18 112.58(14)
C21 C20 H20 110.4
C2 C20 H20 110.4
C18 C20 H20 110.4
C22 C21 N2 108.58(15)
C22 C21 C20 142.20(16)
N2 C21 C20 109.14(14)
C21 C22 C23 108.09(15)
C21 C22 Cl1 126.84(14)
C23 C22 Cl1 125.07(14)
C24 C23 C28 119.31(16)
C24 C23 C22 133.94(17)
C28 C23 C22 106.68(15)
C25 C24 C23 118.20(18)
C25 C24 H24 120.9
C23 C24 H24 120.9
C24 C25 C26 121.81(19)
C24 C25 H25 119.1
C26 C25 H25 119.1
C27 C26 C25 121.52(18)
C27 C26 H26 119.2
C25 C26 H26 119.2
C26 C27 C28 117.26(18)
C26 C27 H27 121.4
C28 C27 H27 121.4
N2 C28 C27 131.59(17)
N2 C28 C23 106.53(15)
C27 C28 C23 121.86(17)

loop_
_geom_bond_atom_site_label_1
_geom_bond_atom_site_label_2
_geom_bond_distance
Cl1 C22 1.7224(17)
O1 C13 1.235(2)
O2 C6 1.222(2)
N1 C1 1.362(2)
N1 C15 1.464(2)
N1 H1 0.88(2)
N2 C21 1.373(2)
N2 C28 1.378(2)
N2 C19 1.456(2)
C1 C2 1.414(2)
C1 C14 1.427(2)
C2 C3 1.377(2)
C2 C20 1.526(2)
C3 C4 1.389(2)
C3 H3 0.9300
C4 C5 1.375(2)
C4 H4 0.9300
C5 C14 1.416(2)
C5 C6 1.489(2)
C6 C7 1.475(3)
C7 C12 1.389(2)
C7 C8 1.394(3)
C8 C9 1.369(3)
C8 H8 0.9300
C9 C10 1.373(3)
C9 H9 0.9300
C10 C11 1.375(3)
C10 H10 0.9300
C11 C12 1.384(3)
C11 H11 0.9300
C12 C13 1.486(2)
C13 C14 1.458(2)
C15 C18 1.520(2)
C15 C17 1.521(3)
C15 C16 1.534(3)
C16 H16A 0.9600
C16 H16B 0.9600
C16 H16C 0.9600
C17 H17A 0.9600
C17 H17B 0.9600
C17 H17C 0.9600
C18 C19 1.545(2)
C18 C20 1.555(2)
C18 H18 0.9800
C19 H19A 0.9700
C19 H19B 0.9700
C20 C21 1.497(2)
C20 H20 0.9800
C21 C22 1.357(2)
C22 C23 1.426(2)
C23 C24 1.395(2)
C23 C28 1.415(2)
C24 C25 1.371(3)
C24 H24 0.9300
C25 C26 1.390(3)
C25 H25 0.9300
C26 C27 1.372(3)
C26 H26 0.9300
C27 C28 1.388(2)
C27 H27 0.9300
